data_2217867
loop_
_publ_author_name
'Tahir, M. Nawaz'
'Chohan, Zahid H.'
'Shad, Hazoor A.'
'Khan, Islam Ullah'

_publ_section_title 4-Bromo-2-((<i>E</i>)-{4-[(3,4-dimethylisoxazol-5-yl)sulfamoyl]phenyl}iminiomethyl)phenolate
_journal_coeditor_code BQ2069
_journal_issue 4
_journal_name_full 'Acta Crystallographica Section E'
_journal_page_first o720
_journal_paper_doi 10.1107/S160053680800682X
_journal_volume 64
_journal_year 2008
_chemical_formula_iupac 'C18 H16 Br N3 O4 S'
_chemical_formula_moiety 'C18 H16 Br N3 O4 S'
_chemical_formula_sum 'C18 H16 Br N3 O4 S'
_chemical_formula_weight 450.31
_chemical_melting_point 481
_chemical_name_systematic
;
4-Bromo-2-((<i>E</i>)-{4-[(3,4-dimethylisoxazol-5-
yl)sulfamoyl]phenyl}iminiomethyl)phenolate
;
_space_group_IT_number 14
_symmetry_cell_setting monoclinic
_symmetry_space_group_name_Hall '-P 2yn'
_symmetry_space_group_name_H-M 'P 1 21/n 1'
_atom_sites_solution_hydrogens geom
_atom_sites_solution_primary direct
_atom_sites_solution_secondary difmap
_audit_creation_method SHELXL-97
_cell_angle_alpha 90.00
_cell_angle_beta 93.201(4)
_cell_angle_gamma 90.00
_cell_formula_units_Z 4
_cell_length_a 15.3846(10)
_cell_length_b 7.2235(5)
_cell_length_c 16.5520(11)
_cell_measurement_reflns_used 2704
_cell_measurement_temperature 296(2)
_cell_measurement_theta_max 27.00
_cell_measurement_theta_min 1.76
_cell_volume 1836.6(2)
_computing_cell_refinement 'APEX2 (Bruker, 2007)'
_computing_data_collection 'APEX2 (Bruker, 2007)'
_computing_data_reduction 'SAINT (Bruker, 2007)'
_computing_molecular_graphics 'ORTEP-3 for Windows (Farrugia, 1997) and PLATON (Spek, 2003)'
_computing_publication_material 'WinGX (Farrugia, 1999) and PLATON (Spek, 2003)'
_computing_structure_refinement 'SHELXL97 (Sheldrick, 2008)'
_computing_structure_solution 'SHELXS97 (Sheldrick, 2008)'
_diffrn_ambient_temperature 296(2)
_diffrn_detector_area_resol_mean 7.40
_diffrn_measured_fraction_theta_full 0.987
_diffrn_measured_fraction_theta_max 0.987
_diffrn_measurement_device_type 'Bruker KappaAPEXII CCD'
_diffrn_measurement_method \w
_diffrn_radiation_monochromator graphite
_diffrn_radiation_source 'fine-focus sealed tube'
_diffrn_radiation_type 'MoK\a radiation'
_diffrn_radiation_wavelength 0.71073
_diffrn_reflns_av_R_equivalents 0.0575
_diffrn_reflns_av_sigmaI/netI 0.0506
_diffrn_reflns_limit_h_max 19
_diffrn_reflns_limit_h_min -19
_diffrn_reflns_limit_k_max 9
_diffrn_reflns_limit_k_min -9
_diffrn_reflns_limit_l_max 18
_diffrn_reflns_limit_l_min -21
_diffrn_reflns_number 18874
_diffrn_reflns_theta_full 27.00
_diffrn_reflns_theta_max 27.00
_diffrn_reflns_theta_min 1.76
_diffrn_standards_number 0
_exptl_absorpt_coefficient_mu 2.382
_exptl_absorpt_correction_T_max 0.793
_exptl_absorpt_correction_T_min 0.685
_exptl_absorpt_correction_type multi-scan
_exptl_absorpt_process_details '(SADABS; Bruker, 2005)'
_exptl_crystal_colour red
_exptl_crystal_density_diffrn 1.629
_exptl_crystal_density_method 'not measured'
_exptl_crystal_description prismatic
_exptl_crystal_F_000 912
_exptl_crystal_size_max 0.18
_exptl_crystal_size_mid 0.14
_exptl_crystal_size_min 0.10
_refine_diff_density_max 0.462
_refine_diff_density_min -0.621
_refine_ls_extinction_method none
_refine_ls_goodness_of_fit_ref 1.005
_refine_ls_hydrogen_treatment mixed
_refine_ls_matrix_type full
_refine_ls_number_parameters 252
_refine_ls_number_reflns 3955
_refine_ls_number_restraints 0
_refine_ls_restrained_S_all 1.005
_refine_ls_R_factor_gt 0.0423
_refine_ls_shift/su_max 0.000
_refine_ls_shift/su_mean 0.000
_refine_ls_structure_factor_coef Fsqd
_refine_ls_weighting_details 'calc w=1/[\s^2^(Fo^2^)+(0.00.057P)^2^+0.7324P] where P=(Fo^2^+2Fc^2^)/3'
_refine_ls_weighting_scheme calc
_refine_ls_wR_factor_gt 0.1010
_refine_ls_wR_factor_ref 0.1152
_reflns_number_gt 2704
_reflns_number_total 3955
_reflns_threshold_expression I>2\s(I)
_cod_data_source_file bq2069.cif
_cod_data_source_block I
_cod_original_sg_symbol_H-M 'P 21/n'
_cod_database_code 2217867
_cod_database_fobs_code 2217867

loop_
_symmetry_equiv_pos_as_xyz
'x, y, z'
'-x+1/2, y+1/2, -z+1/2'
'-x, -y, -z'
'x+1/2, -y+1/2, z+1/2'

loop_
_atom_site_type_symbol
_atom_site_label
_atom_site_fract_x
_atom_site_fract_y
_atom_site_fract_z
_atom_site_U_iso_or_equiv
_atom_site_adp_type
_atom_site_calc_flag
_atom_site_refinement_flags
_atom_site_occupancy
Br Br1 0.11987(2) -0.44715(5) 0.41651(3) 0.05783(16) Uani d . 1
S S1 0.39184(6) 0.99341(12) 0.67050(5) 0.0440(2) Uani d . 1
O O1 0.38204(15) 0.1394(3) 0.34949(14) 0.0491(6) Uani d . 1
O O2 0.4329(2) 1.1298(3) 0.62307(15) 0.0647(7) Uani d . 1
O O3 0.31683(17) 1.0380(4) 0.71321(17) 0.0645(8) Uani d . 1
O O4 0.40342(15) 0.8167(3) 0.85228(14) 0.0514(6) Uani d . 1
N N1 0.32829(17) 0.3238(4) 0.47030(16) 0.0365(6) Uani d . 1
H H1 0.364(2) 0.300(5) 0.439(2) 0.044 Uiso d . 1
N N2 0.46806(18) 0.9255(4) 0.73775(17) 0.0380(6) Uani d . 1
H H2 0.510(2) 0.918(5) 0.717(2) 0.046 Uiso d . 1
N N3 0.3987(2) 0.6529(5) 0.89824(19) 0.0669(10) Uani d . 1
C C1 0.26586(19) 0.0371(4) 0.42687(18) 0.0352(7) Uani d . 1
C C2 0.3239(2) 0.0154(4) 0.36301(19) 0.0382(7) Uani d . 1
C C3 0.3146(2) -0.1448(5) 0.3150(2) 0.0466(8) Uani d . 1
H H3 0.3501 -0.1604 0.2718 0.056 Uiso calc R 1
C C4 0.2547(2) -0.2782(5) 0.33041(19) 0.0449(8) Uani d . 1
H H4 0.2503 -0.3839 0.2984 0.054 Uiso calc R 1
C C5 0.1997(2) -0.2558(5) 0.3945(2) 0.0416(7) Uani d . 1
C C6 0.2043(2) -0.1014(5) 0.4411(2) 0.0407(8) Uani d . 1
H H6 0.1666 -0.0871 0.4826 0.049 Uiso calc R 1
C C7 0.2714(2) 0.1925(4) 0.47838(19) 0.0383(7) Uani d . 1
H H7 0.2330 0.2017 0.5197 0.046 Uiso calc R 1
C C8 0.34005(19) 0.4812(4) 0.52001(18) 0.0329(7) Uani d . 1
C C9 0.39958(18) 0.6121(4) 0.49609(18) 0.0349(7) Uani d . 1
H H9 0.4295 0.5926 0.4495 0.042 Uiso calc R 1
C C10 0.41460(19) 0.7704(4) 0.54089(18) 0.0375(7) Uani d . 1
H H10 0.4549 0.8577 0.5255 0.045 Uiso calc R 1
C C11 0.3682(2) 0.7976(4) 0.60991(18) 0.0361(7) Uani d . 1
C C12 0.3092(2) 0.6689(5) 0.63357(19) 0.0414(8) Uani d . 1
H H12 0.2786 0.6893 0.6797 0.050 Uiso calc R 1
C C13 0.2952(2) 0.5096(5) 0.5892(2) 0.0411(8) Uani d . 1
H H13 0.2558 0.4214 0.6056 0.049 Uiso calc R 1
C C14 0.45153(18) 0.7779(4) 0.78862(17) 0.0346(7) Uani d . 1
C C15 0.4783(2) 0.6014(5) 0.7904(2) 0.0410(8) Uani d . 1
C C16 0.4434(3) 0.5296(5) 0.8609(2) 0.0572(10) Uani d . 1
C C17 0.5315(3) 0.5017(5) 0.7328(3) 0.0692(13) Uani d . 1
H H17A 0.5086 0.3792 0.7242 0.104 Uiso calc R 1
H H17B 0.5906 0.4938 0.7546 0.104 Uiso calc R 1
H H17C 0.5300 0.5672 0.6823 0.104 Uiso calc R 1
C C18 0.4540(4) 0.3344(6) 0.8916(3) 0.0978(18) Uani d . 1
H H18A 0.3996 0.2914 0.9103 0.147 Uiso calc R 1
H H18B 0.4976 0.3314 0.9354 0.147 Uiso calc R 1
H H18C 0.4714 0.2559 0.8486 0.147 Uiso calc R 1

loop_
_atom_site_aniso_label
_atom_site_aniso_U_11
_atom_site_aniso_U_22
_atom_site_aniso_U_33
_atom_site_aniso_U_12
_atom_site_aniso_U_13
_atom_site_aniso_U_23
Br1 0.0474(2) 0.0454(2) 0.0799(3) -0.01217(17) -0.00429(19) -0.00371(19)
S1 0.0541(5) 0.0327(4) 0.0448(5) 0.0070(4) -0.0016(4) -0.0070(4)
O1 0.0517(13) 0.0490(14) 0.0487(13) -0.0079(12) 0.0226(11) -0.0059(11)
O2 0.105(2) 0.0305(13) 0.0578(16) -0.0076(14) -0.0076(15) 0.0067(12)
O3 0.0561(15) 0.0677(18) 0.0693(17) 0.0268(13) -0.0017(13) -0.0284(14)
O4 0.0569(14) 0.0549(15) 0.0449(13) 0.0158(12) 0.0248(12) -0.0003(12)
N1 0.0342(14) 0.0397(15) 0.0362(15) -0.0020(12) 0.0080(11) -0.0048(12)
N2 0.0384(14) 0.0388(15) 0.0372(15) -0.0013(12) 0.0068(12) -0.0050(12)
N3 0.083(2) 0.062(2) 0.059(2) 0.0189(19) 0.0412(18) 0.0139(17)
C1 0.0343(15) 0.0365(17) 0.0350(17) -0.0005(13) 0.0044(13) -0.0045(14)
C2 0.0399(17) 0.0392(18) 0.0357(17) 0.0051(14) 0.0052(14) -0.0004(14)
C3 0.058(2) 0.046(2) 0.0358(18) 0.0073(17) 0.0095(16) -0.0042(16)
C4 0.056(2) 0.0372(18) 0.0403(19) 0.0041(16) -0.0072(16) -0.0082(15)
C5 0.0401(17) 0.0379(18) 0.0461(19) -0.0026(14) -0.0036(15) 0.0010(15)
C6 0.0347(16) 0.0437(19) 0.0440(19) -0.0029(14) 0.0059(14) -0.0044(15)
C7 0.0359(16) 0.0411(18) 0.0384(17) -0.0021(14) 0.0066(14) -0.0043(15)
C8 0.0318(15) 0.0353(16) 0.0315(16) -0.0006(12) 0.0007(12) -0.0019(13)
C9 0.0348(16) 0.0408(17) 0.0294(16) -0.0005(13) 0.0057(13) 0.0017(14)
C10 0.0394(16) 0.0372(17) 0.0363(17) -0.0053(14) 0.0058(14) 0.0014(14)
C11 0.0398(16) 0.0340(17) 0.0338(17) 0.0032(13) -0.0032(13) -0.0038(13)
C12 0.0407(17) 0.048(2) 0.0365(17) -0.0022(15) 0.0117(14) -0.0057(15)
C13 0.0414(17) 0.0431(18) 0.0399(18) -0.0120(14) 0.0126(15) -0.0035(15)
C14 0.0329(15) 0.0420(18) 0.0294(15) 0.0027(13) 0.0068(13) -0.0095(14)
C15 0.0448(17) 0.0390(18) 0.0405(18) -0.0009(14) 0.0132(15) -0.0056(14)
C16 0.067(2) 0.049(2) 0.058(2) 0.0105(19) 0.025(2) 0.0077(18)
C17 0.096(3) 0.041(2) 0.076(3) 0.005(2) 0.048(3) -0.008(2)
C18 0.140(5) 0.066(3) 0.094(3) 0.028(3) 0.065(3) 0.029(3)

loop_
_atom_type_symbol
_atom_type_description
_atom_type_scat_dispersion_real
_atom_type_scat_dispersion_imag
_atom_type_scat_source
C C 0.0033 0.0016 'International Tables Vol C Tables 4.2.6.8 and 6.1.1.4'
H H 0.0000 0.0000 'International Tables Vol C Tables 4.2.6.8 and 6.1.1.4'
N N 0.0061 0.0033 'International Tables Vol C Tables 4.2.6.8 and 6.1.1.4'
O O 0.0106 0.0060 'International Tables Vol C Tables 4.2.6.8 and 6.1.1.4'
S S 0.1246 0.1234 'International Tables Vol C Tables 4.2.6.8 and 6.1.1.4'
Br Br -0.2901 2.4595 'International Tables Vol C Tables 4.2.6.8 and 6.1.1.4'

loop_
_geom_angle_atom_site_label_1
_geom_angle_atom_site_label_2
_geom_angle_atom_site_label_3
_geom_angle
_geom_angle_publ_flag
O3 S1 O2 120.84(18) n
O3 S1 N2 107.36(15) n
O2 S1 N2 104.87(16) n
O3 S1 C11 108.49(16) n
O2 S1 C11 108.95(16) n
N2 S1 C11 105.22(14) n
C14 O4 N3 107.1(2) n
C7 N1 C8 126.3(3) n
C7 N1 H1 114(3) n
C8 N1 H1 119(3) n
C14 N2 S1 119.4(2) n
C14 N2 H2 114(3) n
S1 N2 H2 108(3) n
C16 N3 O4 105.9(3) n
C6 C1 C7 119.0(3) n
C6 C1 C2 119.9(3) n
C7 C1 C2 121.0(3) n
O1 C2 C3 121.4(3) n
O1 C2 C1 121.2(3) n
C3 C2 C1 117.4(3) n
C4 C3 C2 121.5(3) n
C4 C3 H3 119.3 n
C2 C3 H3 119.3 n
C3 C4 C5 120.1(3) n
C3 C4 H4 120.0 n
C5 C4 H4 120.0 n
C6 C5 C4 120.7(3) n
C6 C5 Br1 120.2(3) n
C4 C5 Br1 119.0(3) n
C5 C6 C1 120.3(3) n
C5 C6 H6 119.8 n
C1 C6 H6 119.8 n
N1 C7 C1 122.4(3) n
N1 C7 H7 118.8 n
C1 C7 H7 118.8 n
C13 C8 C9 120.1(3) n
C13 C8 N1 123.3(3) n
C9 C8 N1 116.6(3) n
C10 C9 C8 120.4(3) n
C10 C9 H9 119.8 n
C8 C9 H9 119.8 n
C9 C10 C11 118.7(3) n
C9 C10 H10 120.7 n
C11 C10 H10 120.7 n
C12 C11 C10 121.1(3) n
C12 C11 S1 120.1(2) n
C10 C11 S1 118.7(2) n
C11 C12 C13 120.0(3) n
C11 C12 H12 120.0 n
C13 C12 H12 120.0 n
C12 C13 C8 119.7(3) n
C12 C13 H13 120.2 n
C8 C13 H13 120.2 n
C15 C14 O4 111.2(3) n
C15 C14 N2 132.6(3) n
O4 C14 N2 116.1(3) n
C14 C15 C16 103.8(3) n
C14 C15 C17 129.1(3) n
C16 C15 C17 127.2(3) n
N3 C16 C15 112.1(3) n
N3 C16 C18 122.1(3) n
C15 C16 C18 125.8(3) n
C15 C17 H17A 109.5 n
C15 C17 H17B 109.5 n
H17A C17 H17B 109.5 n
C15 C17 H17C 109.5 n
H17A C17 H17C 109.5 n
H17B C17 H17C 109.5 n
C16 C18 H18A 109.5 n
C16 C18 H18B 109.5 n
H18A C18 H18B 109.5 n
C16 C18 H18C 109.5 n
H18A C18 H18C 109.5 n
H18B C18 H18C 109.5 n

loop_
_geom_bond_atom_site_label_1
_geom_bond_atom_site_label_2
_geom_bond_distance
_geom_bond_publ_flag
Br1 C5 1.898(3) n
S1 O3 1.424(3) n
S1 O2 1.429(3) n
S1 N2 1.646(3) n
S1 C11 1.760(3) n
O1 C2 1.294(4) n
O4 C14 1.350(3) n
O4 N3 1.411(4) n
N1 C7 1.302(4) n
N1 C8 1.409(4) n
N1 H1 0.80(3) n
N2 C14 1.391(4) n
N2 H2 0.75(4) n
N3 C16 1.302(5) n
C1 C6 1.406(4) n
C1 C7 1.409(4) n
C1 C2 1.429(4) n
C2 C3 1.406(5) n
C3 C4 1.368(5) n
C3 H3 0.9300 n
C4 C5 1.402(5) n
C4 H4 0.9300 n
C5 C6 1.355(5) n
C6 H6 0.9300 n
C7 H7 0.9300 n
C8 C13 1.385(4) n
C8 C9 1.389(4) n
C9 C10 1.375(4) n
C9 H9 0.9300 n
C10 C11 1.395(4) n
C10 H10 0.9300 n
C11 C12 1.371(4) n
C12 C13 1.376(5) n
C12 H12 0.9300 n
C13 H13 0.9300 n
C14 C15 1.339(4) n
C15 C16 1.410(5) n
C15 C17 1.478(5) n
C16 C18 1.504(6) n
C17 H17A 0.9600 n
C17 H17B 0.9600 n
C17 H17C 0.9600 n
C18 H18A 0.9600 n
C18 H18B 0.9600 n
C18 H18C 0.9600 n

loop_
_geom_hbond_atom_site_label_D
_geom_hbond_atom_site_label_H
_geom_hbond_atom_site_label_A
_geom_hbond_site_symmetry_A
_geom_hbond_distance_DH
_geom_hbond_distance_HA
_geom_hbond_distance_DA
_geom_hbond_angle_DHA
N1 H1 O1 1_555 0.80(3) 1.91(3) 2.577(4) 141(3)
N2 H2 O1 3_666 0.75(3) 2.09 2.828(4) 171(4)
C17 H17C O1 3_666 0.96 2.58 3.248(5) 126
C7 H7 N3 2_546 0.93 2.53 3.420(4) 161

loop_
_geom_torsion_atom_site_label_1
_geom_torsion_atom_site_label_2
_geom_torsion_atom_site_label_3
_geom_torsion_atom_site_label_4
_geom_torsion
_geom_torsion_publ_flag
O3 S1 N2 C14 56.9(3) n
O2 S1 N2 C14 -173.4(2) n
C11 S1 N2 C14 -58.5(3) n
C14 O4 N3 C16 0.5(4) n
C6 C1 C2 O1 -178.9(3) n
C7 C1 C2 O1 -1.4(5) n
C6 C1 C2 C3 1.8(5) n
C7 C1 C2 C3 179.3(3) n
O1 C2 C3 C4 178.3(3) n
C1 C2 C3 C4 -2.3(5) n
C2 C3 C4 C5 1.0(5) n
C3 C4 C5 C6 0.9(5) n
C3 C4 C5 Br1 -177.9(3) n
C4 C5 C6 C1 -1.4(5) n
Br1 C5 C6 C1 177.4(2) n
C7 C1 C6 C5 -177.5(3) n
C2 C1 C6 C5 0.0(5) n
C8 N1 C7 C1 -178.3(3) n
C6 C1 C7 N1 178.1(3) n
C2 C1 C7 N1 0.6(5) n
C7 N1 C8 C13 4.9(5) n
C7 N1 C8 C9 -174.5(3) n
C13 C8 C9 C10 0.1(5) n
N1 C8 C9 C10 179.6(3) n
C8 C9 C10 C11 -0.8(5) n
C9 C10 C11 C12 0.6(5) n
C9 C10 C11 S1 176.4(2) n
O3 S1 C11 C12 -29.4(3) n
O2 S1 C11 C12 -162.7(3) n
N2 S1 C11 C12 85.3(3) n
O3 S1 C11 C10 154.8(3) n
O2 S1 C11 C10 21.5(3) n
N2 S1 C11 C10 -90.5(3) n
C10 C11 C12 C13 0.2(5) n
S1 C11 C12 C13 -175.5(3) n
C11 C12 C13 C8 -0.9(5) n
C9 C8 C13 C12 0.7(5) n
N1 C8 C13 C12 -178.7(3) n
N3 O4 C14 C15 -0.2(4) n
N3 O4 C14 N2 -176.6(3) n
S1 N2 C14 C15 105.7(4) n
S1 N2 C14 O4 -78.9(3) n
O4 C14 C15 C16 -0.1(4) n
N2 C14 C15 C16 175.5(4) n
O4 C14 C15 C17 179.7(4) n
N2 C14 C15 C17 -4.7(7) n
O4 N3 C16 C15 -0.6(5) n
O4 N3 C16 C18 -180.0(4) n
C14 C15 C16 N3 0.5(5) n
C17 C15 C16 N3 -179.4(4) n
C14 C15 C16 C18 179.8(5) n
C17 C15 C16 C18 0.0(7) n

loop_
_cod_related_entry_id
_cod_related_entry_database
_cod_related_entry_code
1 ChemSpider 30655457
